data_1551871
loop_
_publ_author_name
'Muthukumar, P.'
'Moon, Dohyun'
'Anthony, Philip Philip'

_publ_section_title
;
 Copper Coordination Polymer Electrocatalyst for Strong Hydrogen Evolution
 Reaction Activity in Neutral Medium: Influence of Coordination
 Environment and Network Structure
;
_journal_name_full 'Catalysis Science &amp; Technology'
_journal_paper_doi 10.1039/C9CY00759H
_journal_year 2019
_chemical_formula_moiety 'C10 H11 Cu N2 O5, H2 0'
_chemical_formula_sum 'C10 H13 Cu N2 O6'
_chemical_formula_weight 320.76
_space_group_crystal_system monoclinic
_space_group_IT_number 14
_space_group_name_Hall '-P 2yn'
_space_group_name_H-M_alt 'P 1 21/n 1'
_symmetry_space_group_name_Hall '-P 2yn'
_symmetry_space_group_name_H-M 'P 1 21/n 1'
_atom_sites_solution_hydrogens mixed
_audit_creation_method SHELXL-2017/1
_audit_update_record
;
2019-01-08 deposited with the CCDC.    2019-06-24 downloaded from the CCDC.
;
_cell_angle_alpha 90
_cell_angle_beta 98.52(3)
_cell_angle_gamma 90
_cell_formula_units_Z 4
_cell_length_a 6.4210(13)
_cell_length_b 15.619(3)
_cell_length_c 11.765(2)
_cell_measurement_reflns_used 69212
_cell_measurement_temperature 173(2)
_cell_measurement_theta_max 22.679
_cell_measurement_theta_min 0.35
_cell_volume 1166.9(4)
_computing_cell_refinement '<i>HKL3000sm</i>(Otwinowski & Minor, 1997)'
_computing_data_collection '<i>PAL BL2D-SMDC Program</i>(Shin et. al, 2016)'
_computing_data_reduction '<i>HKL3000sm</i>(Otwinowski & Minor, 1997)'
_computing_molecular_graphics '<i>DIAMOND 4</i>(Putz & Brandenburg, 2014)'
_computing_publication_material '<i>enCifer 1.6</i>'
_computing_structure_refinement '<i>SHELXL-2017</i> (Sheldrick, 2015)'
_computing_structure_solution '<i>SHELXT-2014</i> (Sheldrick, 2015)'
_diffrn_ambient_temperature 173(2)
_diffrn_measured_fraction_theta_full 1.000
_diffrn_measured_fraction_theta_max 1.000
_diffrn_measurement_device_type 'ADSC Q210 CCD area detector'
_diffrn_measurement_method 'omega scan'
_diffrn_radiation_type synchrotron
_diffrn_radiation_wavelength 0.600
_diffrn_reflns_av_R_equivalents 0.0541
_diffrn_reflns_av_unetI/netI 0.0448
_diffrn_reflns_Laue_measured_fraction_full 1.000
_diffrn_reflns_Laue_measured_fraction_max 1.000
_diffrn_reflns_limit_h_max 9
_diffrn_reflns_limit_h_min -9
_diffrn_reflns_limit_k_max 22
_diffrn_reflns_limit_k_min -22
_diffrn_reflns_limit_l_max 16
_diffrn_reflns_limit_l_min -16
_diffrn_reflns_number 11977
_diffrn_reflns_point_group_measured_fraction_full 1.000
_diffrn_reflns_point_group_measured_fraction_max 1.000
_diffrn_reflns_theta_full 21.100
_diffrn_reflns_theta_max 24.997
_diffrn_reflns_theta_min 1.842
_diffrn_source 'PLSII 2D bending magnet'
_exptl_absorpt_coefficient_mu 1.198
_exptl_absorpt_correction_T_max 1.000
_exptl_absorpt_correction_T_min 0.929
_exptl_absorpt_correction_type empirical
_exptl_absorpt_process_details '<i>HKL3000sm Scalepack(Otwinowski & Minor, 1997)</i>'
_exptl_crystal_colour blue
_exptl_crystal_density_diffrn 1.826
_exptl_crystal_description block
_exptl_crystal_F_000 656
_exptl_crystal_size_max 0.077
_exptl_crystal_size_mid 0.074
_exptl_crystal_size_min 0.072
_refine_diff_density_max 0.513
_refine_diff_density_min -0.719
_refine_diff_density_rms 0.096
_refine_ls_extinction_coef 0.027(2)
_refine_ls_extinction_expression Fc^*^=kFc[1+0.001xFc^2^\l^3^/sin(2\q)]^-1/4^
_refine_ls_extinction_method 'SHELXL-2017/1 (Sheldrick 2017)'
_refine_ls_goodness_of_fit_ref 1.013
_refine_ls_hydrogen_treatment mixed
_refine_ls_matrix_type full
_refine_ls_number_parameters 212
_refine_ls_number_reflns 3403
_refine_ls_number_restraints 6
_refine_ls_restrained_S_all 1.013
_refine_ls_R_factor_all 0.0435
_refine_ls_R_factor_gt 0.0324
_refine_ls_shift/su_max 0.001
_refine_ls_shift/su_mean 0.000
_refine_ls_structure_factor_coef Fsqd
_refine_ls_weighting_details 'w=1/[\s^2^(Fo^2^)+(0.0485P)^2^] where P=(Fo^2^+2Fc^2^)/3'
_refine_ls_weighting_scheme calc
_refine_ls_wR_factor_gt 0.0790
_refine_ls_wR_factor_ref 0.0825
_reflns_Friedel_coverage 0.000
_reflns_number_gt 2768
_reflns_number_total 3403
_reflns_threshold_expression 'I > 2\s(I)'
_cod_data_source_file c9cy00759h2.cif
_cod_data_source_block SPA227
_cod_database_code 1551871
_shelx_shelxl_version_number 2017/1
_shelx_space_group_comment
;
The symmetry employed for this shelxl refinement is uniquely defined
by the following loop, which should always be used as a source of
symmetry information in preference to the above space-group names.
They are only intended as comments.
;
_shelx_estimated_absorpt_t_min 0.913
_shelx_estimated_absorpt_t_max 0.919

loop_
_space_group_symop_operation_xyz
'x, y, z'
'-x+1/2, y+1/2, -z+1/2'
'-x, -y, -z'
'x-1/2, -y-1/2, z-1/2'

loop_
_atom_site_label
_atom_site_type_symbol
_atom_site_fract_x
_atom_site_fract_y
_atom_site_fract_z
_atom_site_U_iso_or_equiv
_atom_site_adp_type
_atom_site_occupancy
_atom_site_site_symmetry_order
_atom_site_calc_flag
_atom_site_refinement_flags_posn
_atom_site_refinement_flags_adp
_atom_site_refinement_flags_occupancy
_atom_site_disorder_assembly
_atom_site_disorder_group
Cu1 Cu 0.30548(3) 0.41183(2) 0.21678(2) 0.00950(9) Uani 1 1 d . . . . .
O1 O 0.5339(2) 0.50158(9) 0.23582(13) 0.0182(3) Uani 1 1 d . . . . .
O2 O 0.8182(2) 0.54244(10) 0.35724(14) 0.0221(3) Uani 1 1 d . . . . .
O3 O 0.0956(2) 0.32512(9) 0.26305(11) 0.0155(3) Uani 1 1 d . . . . .
O4 O 0.0453(2) 0.23630(11) 0.40520(13) 0.0247(4) Uani 1 1 d . . . . .
O5 O 0.4839(2) 0.31944(10) 0.12699(13) 0.0209(3) Uani 1 1 d D . . . .
H1O5 H 0.494(4) 0.3054(17) 0.0599(10) 0.031 Uiso 1 1 d D U . . .
H2O5 H 0.533(4) 0.2786(12) 0.1682(18) 0.031 Uiso 1 1 d D U . . .
N1 N 0.4372(2) 0.38501(10) 0.36926(13) 0.0100(3) Uani 1 1 d . . . . .
C1 C 0.6630(3) 0.49599(12) 0.32939(18) 0.0148(4) Uani 1 1 d . . . . .
C2 C 0.6122(3) 0.42738(12) 0.41064(16) 0.0117(3) Uani 1 1 d . . . . .
C3 C 0.7185(3) 0.40839(13) 0.51926(17) 0.0156(4) Uani 1 1 d . . . . .
H3 H 0.845928 0.436741 0.548929 0.019 Uiso 1 1 calc R U . . .
C4 C 0.6319(3) 0.34643(15) 0.58307(17) 0.0190(4) Uani 1 1 d . . . . .
H4 H 0.702290 0.331545 0.657233 0.023 Uiso 1 1 calc R U . . .
C5 C 0.4437(3) 0.30589(15) 0.53990(17) 0.0195(4) Uani 1 1 d . . . . .
H5 H 0.381297 0.265355 0.584769 0.023 Uiso 1 1 calc R U . . .
C6 C 0.3502(3) 0.32642(13) 0.42963(16) 0.0126(3) Uani 1 1 d . . . . .
C7 C 0.1463(3) 0.29223(13) 0.36226(16) 0.0147(4) Uani 1 1 d . . . . .
N2 N 0.1249(2) 0.46421(10) 0.08253(13) 0.0097(3) Uani 1 1 d . . . . .
C8 C 0.1322(6) 0.4221(2) -0.0247(3) 0.0140(7) Uani 0.5 1 d . . P A -1
H8A H 0.115045 0.359670 -0.015051 0.017 Uiso 0.5 1 calc R U P A -1
H8AB H 0.271165 0.432148 -0.049216 0.017 Uiso 0.5 1 calc R U P A -1
C9 C -0.0431(6) 0.4555(3) -0.1181(3) 0.0180(8) Uani 0.5 1 d . . P . .
H9A H 0.014030 0.463750 -0.190977 0.022 Uiso 0.5 1 calc R U P A .
H9AB H -0.158210 0.412893 -0.131640 0.022 Uiso 0.5 1 calc R U P . .
C10 C -0.1013(5) 0.4638(3) 0.1084(3) 0.0157(7) Uani 0.5 1 d . . P A -1
H10A H -0.104920 0.487618 0.186040 0.019 Uiso 0.5 1 calc R U P A -1
H10B H -0.154055 0.404173 0.107289 0.019 Uiso 0.5 1 calc R U P A -1
C11 C -0.2440(6) 0.5175(3) 0.0185(3) 0.0168(8) Uani 0.5 1 d . . P . .
H11A H -0.375440 0.485785 -0.008765 0.020 Uiso 0.5 1 calc R U P A .
H11B H -0.281786 0.571984 0.053291 0.020 Uiso 0.5 1 calc R U P . .
C12 C 0.1773(6) 0.5582(2) 0.0730(3) 0.0135(7) Uani 0.5 1 d . . P A -1
H12A H 0.329666 0.565066 0.070020 0.016 Uiso 0.5 1 calc R U P A -1
H12B H 0.143136 0.589411 0.141090 0.016 Uiso 0.5 1 calc R U P A -1
C13 C 0.0489(6) 0.5949(2) -0.0367(4) 0.0171(8) Uani 0.5 1 d . . P . .
H13A H -0.010474 0.651118 -0.019383 0.021 Uiso 0.5 1 calc R U P A .
H13B H 0.142315 0.603846 -0.095431 0.021 Uiso 0.5 1 calc R U P . .
O1W O 0.6561(2) 0.19421(10) 0.26940(14) 0.0202(3) Uani 1 1 d D . . . .
H1OW H 0.687(4) 0.1532(13) 0.229(2) 0.030 Uiso 1 1 d D U . . .
H2OW H 0.772(3) 0.2093(17) 0.307(2) 0.030 Uiso 1 1 d D U . . .

loop_
_atom_site_aniso_label
_atom_site_aniso_U_11
_atom_site_aniso_U_22
_atom_site_aniso_U_33
_atom_site_aniso_U_23
_atom_site_aniso_U_13
_atom_site_aniso_U_12
Cu1 0.00695(11) 0.01098(12) 0.00916(12) 0.00184(9) -0.00341(7) -0.00172(8)
O1 0.0129(6) 0.0162(7) 0.0218(8) 0.0071(6) -0.0095(5) -0.0069(5)
O2 0.0149(6) 0.0187(7) 0.0286(8) 0.0059(7) -0.0106(6) -0.0081(5)
O3 0.0143(6) 0.0218(7) 0.0091(6) 0.0013(6) -0.0024(5) -0.0078(5)
O4 0.0258(8) 0.0347(9) 0.0127(7) 0.0043(7) -0.0002(6) -0.0183(7)
O5 0.0270(8) 0.0236(8) 0.0127(7) 0.0019(6) 0.0056(6) 0.0142(6)
N1 0.0091(6) 0.0113(7) 0.0088(7) 0.0003(6) -0.0013(5) -0.0002(5)
C1 0.0103(7) 0.0115(8) 0.0199(10) 0.0007(8) -0.0063(7) -0.0006(6)
C2 0.0087(7) 0.0121(8) 0.0133(9) -0.0042(7) -0.0013(6) 0.0001(6)
C3 0.0102(7) 0.0202(9) 0.0142(9) -0.0041(8) -0.0050(6) 0.0005(7)
C4 0.0181(9) 0.0303(11) 0.0070(8) 0.0002(8) -0.0031(7) -0.0003(8)
C5 0.0201(9) 0.0295(11) 0.0085(9) 0.0016(8) 0.0008(7) -0.0054(8)
C6 0.0125(8) 0.0170(9) 0.0080(8) -0.0022(7) 0.0008(6) -0.0029(6)
C7 0.0140(8) 0.0198(9) 0.0101(9) -0.0024(7) 0.0015(6) -0.0055(7)
N2 0.0059(6) 0.0103(7) 0.0116(7) 0.0020(6) -0.0032(5) -0.0010(5)
C8 0.0140(16) 0.0135(17) 0.0125(17) -0.0026(14) -0.0049(13) 0.0041(13)
C9 0.0216(19) 0.0168(19) 0.0126(18) -0.0043(16) -0.0077(14) 0.0087(15)
C10 0.0048(14) 0.025(2) 0.0165(18) 0.0082(16) 0.0007(12) 0.0017(13)
C11 0.0080(14) 0.029(2) 0.0129(18) 0.0062(16) 0.0006(12) 0.0063(14)
C12 0.0114(15) 0.0113(16) 0.0151(18) 0.0031(14) -0.0068(13) -0.0033(12)
C13 0.0140(16) 0.0108(17) 0.023(2) 0.0060(15) -0.0094(14) -0.0049(13)
O1W 0.0203(7) 0.0174(7) 0.0211(8) -0.0018(6) -0.0028(6) 0.0029(5)

loop_
_atom_type_symbol
_atom_type_description
_atom_type_scat_dispersion_real
_atom_type_scat_dispersion_imag
_atom_type_scat_source
C C 0.0018 0.0011 'International Tables Vol C Tables 4.2.6.8 and 6.1.1.4'
H H 0.0000 0.0000 'International Tables Vol C Tables 4.2.6.8 and 6.1.1.4'
N N 0.0038 0.0023 'International Tables Vol C Tables 4.2.6.8 and 6.1.1.4'
O O 0.0071 0.0042 'International Tables Vol C Tables 4.2.6.8 and 6.1.1.4'
Cu Cu 0.3362 0.9389 'International Tables Vol C Tables 4.2.6.8 and 6.1.1.4'

loop_
_geom_angle_atom_site_label_1
_geom_angle_atom_site_label_2
_geom_angle_atom_site_label_3
_geom_angle
_geom_angle_site_symmetry_1
_geom_angle_site_symmetry_3
N1 Cu1 N2 163.40(7) . .
N1 Cu1 O1 80.51(7) . .
N2 Cu1 O1 97.51(6) . .
N1 Cu1 O3 79.75(6) . .
N2 Cu1 O3 98.89(6) . .
O1 Cu1 O3 158.38(6) . .
N1 Cu1 O5 96.72(6) . .
N2 Cu1 O5 99.87(6) . .
O1 Cu1 O5 95.00(7) . .
O3 Cu1 O5 95.96(7) . .
C1 O1 Cu1 114.59(13) . .
C7 O3 Cu1 115.06(12) . .
Cu1 O5 H1O5 138.4(18) . .
Cu1 O5 H2O5 113.6(18) . .
H1O5 O5 H2O5 105.8(19) . .
C6 N1 C2 122.98(16) . .
C6 N1 Cu1 119.27(12) . .
C2 N1 Cu1 117.74(13) . .
O2 C1 O1 125.59(19) . .
O2 C1 C2 119.46(17) . .
O1 C1 C2 114.93(16) . .
N1 C2 C3 120.20(18) . .
N1 C2 C1 111.86(16) . .
C3 C2 C1 127.87(16) . .
C2 C3 C4 117.66(17) . .
C2 C3 H3 121.2 . .
C4 C3 H3 121.2 . .
C3 C4 C5 120.98(18) . .
C3 C4 H4 119.5 . .
C5 C4 H4 119.5 . .
C6 C5 C4 117.98(19) . .
C6 C5 H5 121.0 . .
C4 C5 H5 121.0 . .
N1 C6 C5 120.09(17) . .
N1 C6 C7 111.09(16) . .
C5 C6 C7 128.80(18) . .
O4 C7 O3 125.48(17) . .
O4 C7 C6 119.76(17) . .
O3 C7 C6 114.76(16) . .
C8 N2 C9 135.7(2) . 3_565
C8 N2 C13 61.0(2) . 3_565
C9 N2 C13 111.0(3) 3_565 3_565
C8 N2 C12 110.1(2) . .
C9 N2 C12 43.5(2) 3_565 .
C13 N2 C12 137.6(2) 3_565 .
C8 N2 C10 109.3(2) . .
C9 N2 C10 63.2(2) 3_565 .
C13 N2 C10 52.0(3) 3_565 .
C12 N2 C10 104.3(2) . .
C8 N2 C11 46.8(2) . 3_565
C9 N2 C11 107.9(3) 3_565 3_565
C13 N2 C11 105.6(3) 3_565 3_565
C12 N2 C11 67.7(2) . 3_565
C10 N2 C11 138.9(2) . 3_565
C8 N2 Cu1 114.82(17) . .
C9 N2 Cu1 108.71(17) 3_565 .
C13 N2 Cu1 110.49(17) 3_565 .
C12 N2 Cu1 110.34(15) . .
C10 N2 Cu1 107.40(16) . .
C11 N2 Cu1 113.15(15) 3_565 .
N2 C8 C9 110.9(3) . .
N2 C8 H8A 109.5 . .
C9 C8 H8A 109.5 . .
N2 C8 H8AB 109.5 . .
C9 C8 H8AB 109.5 . .
H8A C8 H8AB 108.0 . .
N2 C9 C8 110.2(3) 3_565 .
N2 C9 C13 91.3(2) 3_565 3_565
C8 C9 C13 47.5(2) . 3_565
N2 C9 H9A 109.6 3_565 .
C8 C9 H9A 109.6 . .
C13 C9 H9A 154.7 3_565 .
N2 C9 H9AB 109.6 3_565 .
C8 C9 H9AB 109.6 . .
C13 C9 H9AB 76.5 3_565 .
H9A C9 H9AB 108.1 . .
N2 C10 C11 110.3(3) . .
N2 C10 H10A 109.6 . .
C11 C10 H10A 109.6 . .
N2 C10 H10B 109.6 . .
C11 C10 H10B 109.6 . .
H10A C10 H10B 108.1 . .
N2 C11 C10 108.6(3) 3_565 .
N2 C11 H11A 110.0 3_565 .
C10 C11 H11A 110.0 . .
N2 C11 H11B 110.0 3_565 .
C10 C11 H11B 110.0 . .
H11A C11 H11B 108.3 . .
N2 C12 C13 109.1(3) . .
N2 C12 H12A 109.9 . .
C13 C12 H12A 109.9 . .
N2 C12 H12B 109.9 . .
C13 C12 H12B 109.9 . .
H12A C12 H12B 108.3 . .
N2 C12 H9AB 113.3(5) . 3_565
C13 C12 H9AB 111.1(5) . 3_565
H12A C12 H9AB 103.5 . 3_565
H12B C12 H9AB 4.9 . 3_565
N2 C13 C12 110.7(3) 3_565 .
N2 C13 C9 88.4(2) 3_565 3_565
C12 C13 C9 33.2(2) . 3_565
N2 C13 H13A 109.5 3_565 .
C12 C13 H13A 109.5 . .
C9 C13 H13A 95.9 3_565 .
N2 C13 H13B 109.5 3_565 .
C12 C13 H13B 109.5 . .
C9 C13 H13B 142.2 3_565 .
H13A C13 H13B 108.1 . .
H1OW O1W H2OW 104.4(19) . .

loop_
_geom_bond_atom_site_label_1
_geom_bond_atom_site_label_2
_geom_bond_distance
_geom_bond_site_symmetry_2
Cu1 N1 1.9128(16) .
Cu1 N2 1.9912(15) .
Cu1 O1 2.0169(14) .
Cu1 O3 2.0405(14) .
Cu1 O5 2.2068(15) .
O1 C1 1.279(2) .
O2 C1 1.237(2) .
O3 C7 1.273(2) .
O4 C7 1.239(2) .
O5 H1O5 0.831(10) .
O5 H2O5 0.835(10) .
N1 C6 1.331(2) .
N1 C2 1.333(2) .
C1 C2 1.504(3) .
C2 C3 1.389(3) .
C3 C4 1.390(3) .
C3 H3 0.9500 .
C4 C5 1.392(3) .
C4 H4 0.9500 .
C5 C6 1.384(3) .
C5 H5 0.9500 .
C6 C7 1.523(2) .
N2 C8 1.430(4) .
N2 C9 1.445(4) 3_565
N2 C13 1.487(4) 3_565
N2 C12 1.513(4) .
N2 C10 1.528(4) .
N2 C11 1.532(4) 3_565
C8 C9 1.543(5) .
C8 H8A 0.9900 .
C8 H8AB 0.9900 .
C9 C13 1.989(6) 3_565
C9 H9A 0.9900 .
C9 H9AB 0.9900 .
C10 C11 1.541(5) .
C10 H10A 0.9900 .
C10 H10B 0.9900 .
C11 H11A 0.9900 .
C11 H11B 0.9900 .
C12 C13 1.536(5) .
C12 H12A 0.9900 .
C12 H12B 0.9900 .
C13 H13A 0.9900 .
C13 H13B 0.9900 .
O1W H1OW 0.841(10) .
O1W H2OW 0.839(10) .

loop_
_geom_hbond_atom_site_label_D
_geom_hbond_atom_site_label_H
_geom_hbond_atom_site_label_A
_geom_hbond_distance_DH
_geom_hbond_distance_HA
_geom_hbond_distance_DA
_geom_hbond_angle_DHA
_geom_hbond_site_symmetry_A
_geom_hbond_publ_flag
O5 H2O5 O1W 0.835(10) 1.870(10) 2.703(2) 175(3) . yes
O5 H1O5 O4 0.831(10) 2.005(11) 2.833(2) 174(3) 4_665 yes
O1W H1OW O2 0.841(10) 2.001(12) 2.818(2) 163(3) 2_645 yes
O1W H2OW O4 0.839(10) 2.000(10) 2.837(2) 175(3) 1_655 yes

loop_
_geom_torsion_atom_site_label_1
_geom_torsion_atom_site_label_2
_geom_torsion_atom_site_label_3
_geom_torsion_atom_site_label_4
_geom_torsion
_geom_torsion_site_symmetry_1
_geom_torsion_site_symmetry_4
Cu1 O1 C1 O2 177.65(18) . .
Cu1 O1 C1 C2 -3.8(2) . .
C6 N1 C2 C3 3.2(3) . .
Cu1 N1 C2 C3 -177.73(14) . .
C6 N1 C2 C1 -174.03(17) . .
Cu1 N1 C2 C1 5.1(2) . .
O2 C1 C2 N1 178.07(19) . .
O1 C1 C2 N1 -0.6(2) . .
O2 C1 C2 C3 1.1(3) . .
O1 C1 C2 C3 -177.56(19) . .
N1 C2 C3 C4 -2.1(3) . .
C1 C2 C3 C4 174.67(19) . .
C2 C3 C4 C5 -0.9(3) . .
C3 C4 C5 C6 2.8(3) . .
C2 N1 C6 C5 -1.2(3) . .
Cu1 N1 C6 C5 179.71(15) . .
C2 N1 C6 C7 177.19(17) . .
Cu1 N1 C6 C7 -1.9(2) . .
C4 C5 C6 N1 -1.8(3) . .
C4 C5 C6 C7 -179.8(2) . .
Cu1 O3 C7 O4 -177.31(18) . .
Cu1 O3 C7 C6 2.2(2) . .
N1 C6 C7 O4 179.21(19) . .
C5 C6 C7 O4 -2.6(3) . .
N1 C6 C7 O3 -0.4(2) . .
C5 C6 C7 O3 177.9(2) . .
C9 N2 C8 C9 -23.0(6) 3_565 .
C13 N2 C8 C9 68.1(3) 3_565 .
C12 N2 C8 C9 -66.0(4) . .
C10 N2 C8 C9 48.0(4) . .
C11 N2 C8 C9 -92.0(4) 3_565 .
Cu1 N2 C8 C9 168.8(2) . .
N2 C8 C9 N2 16.9(5) . 3_565
N2 C8 C9 C13 -55.3(3) . 3_565
C8 N2 C10 C11 -64.9(4) . .
C9 N2 C10 C11 67.4(3) 3_565 .
C13 N2 C10 C11 -87.3(4) 3_565 .
C12 N2 C10 C11 52.9(4) . .
C11 N2 C10 C11 -19.4(6) 3_565 .
Cu1 N2 C10 C11 170.0(3) . .
N2 C10 C11 N2 13.3(4) . 3_565
C8 N2 C12 C13 47.6(4) . .
C9 N2 C12 C13 -88.5(4) 3_565 .
C13 N2 C12 C13 -21.0(6) 3_565 .
C10 N2 C12 C13 -69.6(3) . .
C11 N2 C12 C13 67.9(3) 3_565 .
Cu1 N2 C12 C13 175.4(2) . .
N2 C12 C13 N2 15.0(4) . 3_565
N2 C12 C13 C9 65.7(3) . 3_565
